data_4311764
loop_
_publ_author_name
'Lamia Mimassi'
'Carine Guyard-Duhayon'
'Marie Noelle Rager'
'Hani Amouri'

_publ_contact_author_address
; 

Laboratoire de Chimie Inorganique et 

Materiaux Moleculaires, UMR CNRS 7071,

Universite Pierre et Marie Curie,

4 place Jussieu, case 42, 

75252 Paris Cedex 05, France

;
_publ_contact_author_email amouri@ccr.jussieu.fr
_publ_contact_author_fax '(33)1 44 27 38 41'
_publ_contact_author_name 'Hani Amouri'
_publ_contact_author_phone '(33)1 44 27 30 83'
_publ_section_title
;
 Chiral Recognition and Resolution of the Enantiomers of Supramolecular
 Triangular Hosts: Synthesis, Circular Dichroism, NMR, and X-ray Molecular
 Structure of
 [Li@(R,R,R)-{Cp*Rh(5-chloro-2,3-dioxopyridine)}3][\D-Trisphat]
;
_journal_name_full 'Inorganic Chemistry'
_journal_page_first 6644
_journal_page_last 6649
_journal_paper_doi 10.1021/ic049361w
_journal_volume 43
_journal_year 2004
_chemical_compound_source
;

?

;
_chemical_formula_moiety 'C45 H51 Cl3 N3 O6 Rh3, 3(C1 H1 Cl3)'
_chemical_formula_sum 'C48 H54 Cl12 N3 O6 Rh3'
_chemical_formula_weight 1503.12
_chemical_name_systematic
; 

? 

;
_space_group_IT_number 165
_symmetry_cell_setting trigonal
_symmetry_space_group_name_Hall '-P 3 2"c'
_symmetry_space_group_name_H-M 'P -3 c 1'
_atom_sites_solution_hydrogens geom
_atom_sites_solution_primary direct
_audit_creation_date 03-16-12
_audit_creation_method CRYSTALS_ver_12-03-99
_cell_angle_alpha 90
_cell_angle_beta 90
_cell_angle_gamma 120
_cell_formula_units_Z 4
_cell_length_a 19.132(2)
_cell_length_b 19.132(2)
_cell_length_c 20.4073(17)
_cell_measurement_reflns_used 265
_cell_measurement_temperature 295
_cell_measurement_theta_max 17.4
_cell_measurement_theta_min 3.5
_cell_volume 6469.0(11)
_computing_cell_refinement
; 

'Dirax/lsq (Duisenberg & Schreurs, 1989-2000)'

;
_computing_data_collection
; 

 COLLECT (Nonius BV, 1997) 

;
_computing_data_reduction
; 

'EvalCCD (Duisenberg & Schreurs 1990-2000)'

;
_computing_molecular_graphics
; 

 CAMERON (Watkin et al 1996) 

;
_computing_publication_material
; 

 CRYSTALS (Watkin et al 2003) 

;
_computing_structure_refinement
; 

 CRYSTALS (Watkin et al 2003) 

;
_computing_structure_solution
; 

 SIR92 (Altomare et al, 1994) 

;
_diffrn_ambient_temperature 295
_diffrn_measured_fraction_theta_full 0.999
_diffrn_measured_fraction_theta_max 0.999
_diffrn_measurement_device_type
; 

Nonius Kappa CCD 

;
_diffrn_measurement_method \w
_diffrn_radiation_monochromator graphite
_diffrn_radiation_type 'Mo K\a'
_diffrn_radiation_wavelength 0.71073
_diffrn_reflns_av_R_equivalents 0.11
_diffrn_reflns_limit_h_max 19
_diffrn_reflns_limit_h_min -24
_diffrn_reflns_limit_k_max 24
_diffrn_reflns_limit_k_min -19
_diffrn_reflns_limit_l_max 26
_diffrn_reflns_limit_l_min -17
_diffrn_reflns_number 37120
_diffrn_reflns_theta_full 27.501
_diffrn_reflns_theta_max 27.501
_diffrn_reflns_theta_min 1.229
_diffrn_standards_decay_% 0.00
_diffrn_standards_interval_count 0
_diffrn_standards_interval_time 0
_diffrn_standards_number 0
_exptl_absorpt_coefficient_mu 1.295
_exptl_absorpt_correction_T_max 0.81
_exptl_absorpt_correction_T_min 0.74
_exptl_absorpt_correction_type refdelf
_exptl_absorpt_process_details
; 

 DIFABS (Walker & Stuart, 1983) 

;
_exptl_crystal_colour ' red '
_exptl_crystal_density_diffrn 1.54
_exptl_crystal_description ' block '
_exptl_crystal_F_000 3000
_exptl_crystal_size_max 0.40
_exptl_crystal_size_mid 0.20
_exptl_crystal_size_min 0.16
_refine_diff_density_max 1.29
_refine_diff_density_min -1.65
_refine_ls_extinction_method None
_refine_ls_goodness_of_fit_ref 0.8233
_refine_ls_hydrogen_treatment refU
_refine_ls_matrix_type full
_refine_ls_number_parameters 218
_refine_ls_number_reflns 2119
_refine_ls_number_restraints 0
_refine_ls_R_factor_all 0.1569
_refine_ls_R_factor_gt 0.0630
_refine_ls_shift/su_max 0.000360
_refine_ls_structure_factor_coef F
_refine_ls_weighting_details
;

 Method, part 1, Chebychev polynomial, (Watkin, 1994, Prince, 1982) 

 [weight] = 1.0/[A~0~*T~0~(x)+A~1~*T~1~(x) ... +A~n-1~]*T~n-1~(x)] 

 where A~i~ are the Chebychev coefficients listed below and x= Fcalc/Fmax 

 Method = Robust Weighting (Prince, 1982) 

 W = [weight] * [1-(deltaF/6*sigmaF)^2^]^2^ 

 A~i~ are: 

 0.547 0.422 0.312 

;
_refine_ls_weighting_scheme calc
_refine_ls_wR_factor_all 0.1358
_refine_ls_wR_factor_gt 0.0570
_refine_ls_wR_factor_ref 0.0570
_reflns_limit_h_max 0
_reflns_limit_h_min -21
_reflns_limit_k_max 24
_reflns_limit_k_min 0
_reflns_limit_l_max 26
_reflns_limit_l_min 0
_reflns_number_gt 2119
_reflns_number_total 4972
_reflns_threshold_expression I>1.50u(I)
_cod_data_source_file ic049361wsi20040517_052049.cif
_cod_data_source_block CRYSTALS_cif
_cod_depositor_comments
;
The following automatic conversions were performed:
'_symmetry_cell_setting' value 'Trigonal' changed to 'trigonal' according
to '/home/saulius/struct/CIF-dictionaries/cif_core.dic' dictionary named
'cif_core.dic' version 2.4.1 from 2010-06-29.

Automatic conversion script
Id: cif_fix_enum 1527 2010-12-29 10:47:43Z saulius 
;
_cod_original_cell_volume 6469.1(11)
_cod_original_sg_symbol_H-M 'P -3 c 1 '
_cod_database_code 4311764

loop_
_symmetry_equiv_pos_as_xyz
x,y,z
-x,-y,-z
-y,x-y,z
y,-x+y,-z
-x+y,-x,z
x-y,x,-z
-x+y,y,z+1/2
x-y,-y,-z+1/2
x,x-y,z+1/2
-x,-x+y,-z+1/2
-y,-x,z+1/2
y,x,-z+1/2

loop_
_atom_site_label
_atom_site_type_symbol
_atom_site_fract_x
_atom_site_fract_y
_atom_site_fract_z
_atom_site_U_iso_or_equiv
_atom_site_occupancy
_atom_site_adp_type
_atom_site_refinement_flags_posn
_atom_site_refinement_flags_adp
_atom_site_refinement_flags_occupancy
_atom_site_refinement_disorder_assembly
_atom_site_refinement_disorder_group
_atom_site_attached_hydrogens
Rh1 Rh 0.48259(4) 0.21913(4) 0.46561(3) 0.0254 1.0000 Uani . . . . . .
N1 N 0.6419(4) 0.4465(4) 0.5334(3) 0.0272 1.0000 Uani . . . . . .
O1 O 0.5761(3) 0.3389(3) 0.4650(2) 0.0260 1.0000 Uani . . . . . .
O2 O 0.4523(3) 0.2639(4) 0.5467(3) 0.0334 1.0000 Uani . . . . . .
C1 C 0.5799(5) 0.3747(5) 0.5194(4) 0.0258 1.0000 Uani . . . . . .
C2 C 0.5122(5) 0.3345(5) 0.5651(4) 0.0276 1.0000 Uani . . . . . .
C3 C 0.5150(5) 0.3722(5) 0.6224(4) 0.0326 1.0000 Uani . . . . . .
C4 C 0.5834(6) 0.4481(6) 0.6350(4) 0.0351 1.0000 Uani . . . . . .
C5 C 0.6438(5) 0.4841(5) 0.5911(4) 0.0336 1.0000 Uani . . . . . .
C10 C 0.4091(6) 0.2106(6) 0.3846(5) 0.0386 1.0000 Uani . . . . . .
C11 C 0.4722(5) 0.1976(5) 0.3626(4) 0.0361 1.0000 Uani . . . . . .
C12 C 0.4649(6) 0.1290(6) 0.3953(5) 0.0383 1.0000 Uani . . . . . .
C13 C 0.3970(5) 0.0990(5) 0.4390(5) 0.0367 1.0000 Uani . . . . . .
C14 C 0.3616(5) 0.1481(6) 0.4297(5) 0.0412 1.0000 Uani . . . . . .
C15 C 0.3941(8) 0.2755(7) 0.3601(6) 0.0621 1.0000 Uani . . . . . .
C16 C 0.5363(7) 0.2458(7) 0.3137(5) 0.0553 1.0000 Uani . . . . . .
C17 C 0.5168(7) 0.0910(7) 0.3869(6) 0.0605 1.0000 Uani . . . . . .
C18 C 0.3663(8) 0.0261(7) 0.4825(7) 0.0675 1.0000 Uani . . . . . .
C19 C 0.2886(7) 0.1417(9) 0.4640(7) 0.0751 1.0000 Uani . . . . . .
C100 C 0.3078(9) 0.1777(9) 0.6564(7) 0.0736 1.0000 Uani . . . . . .
Cl1 Cl 0.58839(18) 0.49715(19) 0.70805(12) 0.0592 1.0000 Uani . . . . . .
Cl101 Cl 0.3422(4) 0.2248(4) 0.7323(3) 0.1540 1.0000 Uani . . . . . .
Cl102 Cl 0.2289(4) 0.1875(5) 0.6316(3) 0.1499 1.0000 Uani . . . . . .
Cl103 Cl 0.2868(6) 0.0811(4) 0.6602(4) 0.1876 1.0000 Uani . . . . . .
H31 H 0.4697 0.3461 0.6551 0.135(15) 1.0000 Uiso . . . . . .
H51 H 0.6900 0.5400 0.6008 0.135(15) 1.0000 Uiso . . . . . .
H151 H 0.3462 0.2731 0.3826 0.135(15) 1.0000 Uiso . . . . . .
H152 H 0.4428 0.3304 0.3690 0.135(15) 1.0000 Uiso . . . . . .
H153 H 0.3841 0.2706 0.3115 0.135(15) 1.0000 Uiso . . . . . .
H161 H 0.5285 0.2917 0.2973 0.135(15) 1.0000 Uiso . . . . . .
H162 H 0.5910 0.2707 0.3353 0.135(15) 1.0000 Uiso . . . . . .
H163 H 0.5343 0.2124 0.2762 0.135(15) 1.0000 Uiso . . . . . .
H171 H 0.4975 0.0432 0.4168 0.135(15) 1.0000 Uiso . . . . . .
H172 H 0.5741 0.1304 0.3963 0.135(15) 1.0000 Uiso . . . . . .
H173 H 0.5117 0.0714 0.3402 0.135(15) 1.0000 Uiso . . . . . .
H181 H 0.3176 0.0190 0.5083 0.135(15) 1.0000 Uiso . . . . . .
H182 H 0.4088 0.0328 0.5150 0.135(15) 1.0000 Uiso . . . . . .
H183 H 0.3496 -0.0235 0.4561 0.135(15) 1.0000 Uiso . . . . . .
H191 H 0.2638 0.0930 0.4945 0.135(15) 1.0000 Uiso . . . . . .
H192 H 0.3042 0.1909 0.4915 0.135(15) 1.0000 Uiso . . . . . .
H193 H 0.2466 0.1352 0.4317 0.135(15) 1.0000 Uiso . . . . . .
H1001 H 0.3515 0.2052 0.6219 0.135(15) 1.0000 Uiso . . . . . .

loop_
_atom_site_aniso_label
_atom_site_aniso_U_11
_atom_site_aniso_U_22
_atom_site_aniso_U_33
_atom_site_aniso_U_23
_atom_site_aniso_U_13
_atom_site_aniso_U_12
Rh1 0.0223(3) 0.0248(4) 0.0264(3) -0.0034(3) -0.0003(3) 0.0097(3)
N1 0.028(4) 0.023(3) 0.024(3) -0.007(3) -0.006(3) 0.008(3)
O1 0.027(3) 0.028(3) 0.020(3) 0.000(2) 0.002(2) 0.011(2)
O2 0.026(3) 0.035(3) 0.038(3) 0.000(3) 0.009(3) 0.013(3)
C1 0.021(4) 0.040(5) 0.022(4) 0.003(4) 0.004(3) 0.019(4)
C2 0.021(4) 0.041(5) 0.024(4) 0.000(4) -0.003(3) 0.017(4)
C3 0.033(5) 0.035(5) 0.033(5) -0.003(4) 0.007(4) 0.020(4)
C4 0.045(5) 0.056(6) 0.021(4) -0.016(4) -0.008(4) 0.038(5)
C5 0.033(5) 0.031(5) 0.036(5) -0.010(4) -0.003(4) 0.015(4)
C10 0.033(5) 0.039(5) 0.040(5) -0.006(4) -0.011(4) 0.015(4)
C11 0.031(5) 0.038(5) 0.031(4) -0.011(4) -0.006(4) 0.011(4)
C12 0.040(5) 0.039(5) 0.033(5) -0.020(4) -0.008(4) 0.018(5)
C13 0.024(4) 0.024(4) 0.048(6) -0.010(4) -0.001(4) 0.002(4)
C14 0.029(5) 0.042(6) 0.037(5) -0.021(4) -0.006(4) 0.007(4)
C15 0.062(8) 0.064(8) 0.069(8) -0.004(6) -0.018(6) 0.038(7)
C16 0.054(7) 0.053(7) 0.038(5) -0.009(5) -0.001(5) 0.011(6)
C17 0.066(8) 0.048(6) 0.083(8) -0.028(6) 0.000(6) 0.041(6)
C18 0.069(8) 0.034(6) 0.084(10) 0.007(6) 0.009(7) 0.014(6)
C19 0.033(6) 0.097(11) 0.078(8) -0.021(8) 0.017(6) 0.019(7)
C100 0.074(9) 0.097(11) 0.069(8) -0.001(8) 0.009(7) 0.057(8)
Cl1 0.0696(18) 0.080(2) 0.0358(13) -0.0241(13) -0.0032(12) 0.0431(17)
Cl101 0.133(5) 0.198(6) 0.088(3) 0.002(4) 0.001(3) 0.051(5)
Cl102 0.136(4) 0.250(8) 0.115(4) 0.037(4) 0.009(3) 0.135(5)
Cl103 0.262(9) 0.120(5) 0.216(8) 0.062(5) 0.107(7) 0.122(6)

loop_
_atom_type_symbol
_atom_type_scat_dispersion_real
_atom_type_scat_dispersion_imag
_atom_type_scat_Cromer_Mann_a1
_atom_type_scat_Cromer_Mann_b1
_atom_type_scat_Cromer_Mann_a2
_atom_type_scat_Cromer_Mann_b2
_atom_type_scat_Cromer_Mann_a3
_atom_type_scat_Cromer_Mann_b3
_atom_type_scat_Cromer_Mann_a4
_atom_type_scat_Cromer_Mann_b4
_atom_type_scat_Cromer_Mann_c
_atom_type_scat_source
'Rh  ' -1.1178 0.9187 19.2957 0.7515 14.3501 8.2176 4.7343 25.8749 1.2892 98.6062 5.3280 International_Tables_Vol_IV_Table_2.2B
'C   ' 0.0033 0.0016 2.3100 20.8439 1.0200 10.2075 1.5886 0.5687 0.8650 51.6512 0.2156 International_Tables_Vol_IV_Table_2.2B
'N   ' 0.0061 0.0033 12.2126 0.0057 3.1322 9.8933 2.0125 28.9975 1.1663 0.5826 -11.5290 International_Tables_Vol_IV_Table_2.2B
'O   ' 0.0106 0.0060 3.0485 13.2771 2.2868 5.7011 1.5463 0.3239 0.8670 32.9089 0.2508 International_Tables_Vol_IV_Table_2.2B
'Cl  ' 0.1484 0.1585 11.4604 0.0104 7.1964 1.1662 6.2556 18.5194 1.6455 47.7784 -9.5574 International_Tables_Vol_IV_Table_2.2B
'H   ' 0.0000 0.0000 0.4930 10.5109 0.3229 26.1257 0.1402 3.1424 0.0408 57.7998 0.0030 International_Tables_Vol_IV_Table_2.2B

loop_
_geom_angle_atom_site_label_1
_geom_angle_site_symmetry_1
_geom_angle_atom_site_label_2
_geom_angle_site_symmetry_2
_geom_angle_atom_site_label_3
_geom_angle_site_symmetry_3
_geom_angle
_geom_angle_publ_flag
C14 . Rh1 . C13 . 38.9(4) yes
C14 . Rh1 . C12 . 64.8(4) yes
C13 . Rh1 . C12 . 39.5(4) yes
C14 . Rh1 . C11 . 64.8(3) yes
C13 . Rh1 . C11 . 65.9(3) yes
C12 . Rh1 . C11 . 38.7(4) yes
C14 . Rh1 . C10 . 38.9(4) yes
C13 . Rh1 . C10 . 66.1(4) yes
C12 . Rh1 . C10 . 65.4(4) yes
C11 . Rh1 . C10 . 39.1(4) yes
C14 . Rh1 . O2 . 95.6(3) yes
C13 . Rh1 . O2 . 115.3(3) yes
C12 . Rh1 . O2 . 154.8(3) yes
C11 . Rh1 . O2 . 148.0(3) yes
C10 . Rh1 . O2 . 110.0(3) yes
C14 . Rh1 . O1 . 139.1(3) yes
C13 . Rh1 . O1 . 164.2(3) yes
C12 . Rh1 . O1 . 125.8(3) yes
C11 . Rh1 . O1 . 98.7(3) yes
C10 . Rh1 . O1 . 104.5(3) yes
C14 . Rh1 . N1 3_655 133.2(4) yes
C13 . Rh1 . N1 3_655 99.4(3) yes
C12 . Rh1 . N1 3_655 97.2(3) yes
C11 . Rh1 . N1 3_655 127.2(3) yes
C10 . Rh1 . N1 3_655 162.4(3) yes
O2 . Rh1 . O1 . 79.3(2) yes
O2 . Rh1 . N1 3_655 84.8(2) yes
O1 . Rh1 . N1 3_655 87.2(3) yes
C5 . N1 . C1 . 120.4(7) yes
C5 . N1 . Rh1 5_665 115.5(5) yes
C1 . N1 . Rh1 5_665 123.6(5) yes
C1 . O1 . Rh1 . 111.6(5) yes
C2 . O2 . Rh1 . 111.8(5) yes
C2 . C1 . O1 . 118.0(7) yes
C2 . C1 . N1 . 120.4(7) yes
O1 . C1 . N1 . 121.5(7) yes
C3 . C2 . O2 . 125.0(8) yes
C3 . C2 . C1 . 118.6(8) yes
O2 . C2 . C1 . 116.4(7) yes
H31 . C3 . C4 . 120.995 no
H31 . C3 . C2 . 120.747 no
C4 . C3 . C2 . 118.3(8) yes
Cl1 . C4 . C5 . 119.5(8) yes
Cl1 . C4 . C3 . 119.0(7) yes
C5 . C4 . C3 . 121.5(7) yes
H51 . C5 . C4 . 119.003 no
H51 . C5 . N1 . 120.200 no
C4 . C5 . N1 . 120.8(8) yes
C15 . C10 . C14 . 127.6(10) yes
C15 . C10 . C11 . 124.9(9) yes
C14 . C10 . C11 . 107.4(8) yes
C15 . C10 . Rh1 . 126.3(7) yes
C14 . C10 . Rh1 . 71.4(5) yes
C11 . C10 . Rh1 . 70.8(5) yes
C16 . C11 . C12 . 124.1(9) yes
C16 . C11 . Rh1 . 124.9(6) yes
C12 . C11 . Rh1 . 70.8(5) yes
C16 . C11 . C10 . 127.7(9) yes
C12 . C11 . C10 . 108.3(8) yes
Rh1 . C11 . C10 . 70.1(5) yes
C17 . C12 . C13 . 124.0(9) yes
C17 . C12 . Rh1 . 126.2(7) yes
C13 . C12 . Rh1 . 69.7(5) yes
C17 . C12 . C11 . 127.7(9) yes
C13 . C12 . C11 . 108.3(8) yes
Rh1 . C12 . C11 . 70.5(5) yes
C18 . C13 . C14 . 126.8(9) yes
C18 . C13 . Rh1 . 125.9(7) yes
C14 . C13 . Rh1 . 71.5(5) yes
C18 . C13 . C12 . 126.4(10) yes
C14 . C13 . C12 . 106.7(8) yes
Rh1 . C13 . C12 . 70.8(5) yes
C19 . C14 . Rh1 . 123.7(7) yes
C19 . C14 . C13 . 127.8(10) yes
Rh1 . C14 . C13 . 69.7(5) yes
C19 . C14 . C10 . 123.0(11) yes
Rh1 . C14 . C10 . 69.7(5) yes
C13 . C14 . C10 . 109.1(8) yes
H153 . C15 . H152 . 107.957 no
H153 . C15 . H151 . 108.592 no
H152 . C15 . H151 . 108.027 no
H153 . C15 . C10 . 111.123 no
H152 . C15 . C10 . 110.096 no
H151 . C15 . C10 . 110.940 no
H163 . C16 . H162 . 109.897 no
H163 . C16 . H161 . 109.274 no
H162 . C16 . H161 . 107.519 no
H163 . C16 . C11 . 111.376 no
H162 . C16 . C11 . 109.710 no
H161 . C16 . C11 . 108.977 no
H173 . C17 . H172 . 109.336 no
H173 . C17 . H171 . 108.271 no
H172 . C17 . H171 . 109.738 no
H173 . C17 . C12 . 108.767 no
H172 . C17 . C12 . 110.827 no
H171 . C17 . C12 . 109.852 no
H183 . C18 . H182 . 109.511 no
H183 . C18 . H181 . 108.446 no
H182 . C18 . H181 . 107.629 no
H183 . C18 . C13 . 110.789 no
H182 . C18 . C13 . 110.815 no
H181 . C18 . C13 . 109.564 no
H193 . C19 . H192 . 109.220 no
H193 . C19 . H191 . 108.030 no
H192 . C19 . H191 . 107.506 no
H193 . C19 . C14 . 110.993 no
H192 . C19 . C14 . 110.688 no
H191 . C19 . C14 . 110.298 no
H1001 . C100 . Cl103 . 106.426 no
H1001 . C100 . Cl102 . 106.627 no
Cl103 . C100 . Cl102 . 113.5(10) yes
H1001 . C100 . Cl101 . 110.322 no
Cl103 . C100 . Cl101 . 110.3(9) yes
Cl102 . C100 . Cl101 . 109.6(8) yes

loop_
_geom_bond_atom_site_label_1
_geom_bond_site_symmetry_1
_geom_bond_atom_site_label_2
_geom_bond_site_symmetry_2
_geom_bond_distance
_geom_bond_publ_flag
Rh1 . C14 . 2.144(9) yes
Rh1 . C13 . 2.121(8) yes
Rh1 . C12 . 2.136(8) yes
Rh1 . C11 . 2.133(8) yes
Rh1 . C10 . 2.123(9) yes
Rh1 . O2 . 2.075(6) yes
Rh1 . O1 . 2.086(6) yes
Rh1 . N1 3_655 2.139(7) yes
N1 . C5 . 1.371(11) yes
N1 . C1 . 1.321(11) yes
O1 . C1 . 1.288(9) yes
O2 . C2 . 1.316(10) yes
C1 . C2 . 1.465(11) yes
C2 . C3 . 1.360(12) yes
C3 . H31 . 1.007 no
C3 . C4 . 1.410(13) yes
C4 . Cl1 . 1.739(8) yes
C4 . C5 . 1.347(13) yes
C5 . H51 . 1.009 no
C10 . C15 . 1.493(15) yes
C10 . C14 . 1.420(14) yes
C10 . C11 . 1.424(13) yes
C11 . C16 . 1.489(14) yes
C11 . C12 . 1.415(13) yes
C12 . C17 . 1.506(14) yes
C12 . C13 . 1.438(13) yes
C13 . C18 . 1.504(14) yes
C13 . C14 . 1.419(14) yes
C14 . C19 . 1.510(14) yes
C15 . H153 . 1.006 no
C15 . H152 . 1.013 no
C15 . H151 . 1.005 no
C16 . H163 . 0.986 no
C16 . H162 . 1.009 no
C16 . H161 . 1.016 no
C17 . H173 . 1.010 no
C17 . H172 . 0.991 no
C17 . H171 . 1.004 no
C18 . H183 . 0.994 no
C18 . H182 . 1.005 no
C18 . H181 . 1.019 no
C19 . H193 . 0.999 no
C19 . H192 . 1.004 no
C19 . H191 . 1.019 no
C100 . H1001 . 1.014 no
C100 . Cl103 . 1.686(16) yes
C100 . Cl102 . 1.689(14) yes
C100 . Cl101 . 1.747(15) yes
